data_4314305
loop_
_publ_author_name
'Richard D. Adams'
'O-Sung Kwon'

_publ_section_title
;
 Syntheses and Reactivity of the Diselenido Molybdenum-Manganese Complex
 CpMoMn(CO)5(\m-Se2)
;
_journal_name_full 'Inorganic Chemistry'
_journal_page_first 6175
_journal_page_last 6182
_journal_paper_doi 10.1021/ic030077z
_journal_volume 42
_journal_year 2003
_chemical_formula_sum 'C17 H10 Mn2 Mo2 O7 Se4'
_chemical_formula_weight 943.85
_chemical_name_systematic
;
  ?
;
_space_group_IT_number 19
_symmetry_cell_setting orthorhombic
_symmetry_space_group_name_Hall 'P 2ac 2ab'
_symmetry_space_group_name_H-M 'P 21 21 21'
_atom_sites_solution_hydrogens geom
_atom_sites_solution_primary direct
_atom_sites_solution_secondary difmap
_audit_creation_method SHELXL-97
_cell_angle_alpha 90.00
_cell_angle_beta 90.00
_cell_angle_gamma 90.00
_cell_formula_units_Z 4
_cell_length_a 6.9050(5)
_cell_length_b 14.6015(9)
_cell_length_c 23.5023(15)
_cell_measurement_reflns_used 4165
_cell_measurement_temperature 296(2)
_cell_measurement_theta_max 25.61
_cell_measurement_theta_min 2.22
_cell_volume 2369.6(3)
_computing_cell_refinement 'SAINT+ NT V6.02a (Bruker, 1998)'
_computing_data_collection 'SMART NT V5.619 (Bruker, 2000)'
_computing_data_reduction 'SAINT+ NT V6.02a'
_computing_molecular_graphics 'SHELXTL V5.1 (Sheldrick, 1997)'
_computing_publication_material 'SHELXTL V5.1'
_computing_structure_refinement 'SHELXL-97 (Sheldrick, 1997)'
_computing_structure_solution 'SHELXS-97 (Sheldrick, 1990)'
_diffrn_ambient_temperature 296(2)
_diffrn_measured_fraction_theta_full 0.996
_diffrn_measured_fraction_theta_max 0.996
_diffrn_measurement_device_type 'Bruker SMART APEX CCD diffractometer'
_diffrn_measurement_method 'omega scans'
_diffrn_radiation_monochromator graphite
_diffrn_radiation_source 'fine-focus sealed tube'
_diffrn_radiation_type MoK\a
_diffrn_radiation_wavelength 0.71073
_diffrn_reflns_av_R_equivalents 0.0475
_diffrn_reflns_av_sigmaI/netI 0.0620
_diffrn_reflns_limit_h_max 9
_diffrn_reflns_limit_h_min -8
_diffrn_reflns_limit_k_max 18
_diffrn_reflns_limit_k_min -19
_diffrn_reflns_limit_l_max 31
_diffrn_reflns_limit_l_min -31
_diffrn_reflns_number 18286
_diffrn_reflns_theta_full 28.31
_diffrn_reflns_theta_max 28.31
_diffrn_reflns_theta_min 1.64
_diffrn_standards_decay_% <1
_exptl_absorpt_coefficient_mu 8.256
_exptl_absorpt_correction_T_max 1
_exptl_absorpt_correction_T_min 0.581944
_exptl_absorpt_correction_type SADABS
_exptl_absorpt_process_details '(SADABS, Bruker, 1997)'
_exptl_crystal_colour black
_exptl_crystal_density_diffrn 2.646
_exptl_crystal_density_method 'not measured'
_exptl_crystal_description plate
_exptl_crystal_F_000 1752
_exptl_crystal_size_max 0.3
_exptl_crystal_size_mid 0.1
_exptl_crystal_size_min 0.04
_refine_diff_density_max 2.717
_refine_diff_density_min -0.650
_refine_diff_density_rms 0.162
_refine_ls_abs_structure_details 'Flack H D (1983), Acta Cryst. A39, 876-881'
_refine_ls_abs_structure_Flack 0.014(12)
_refine_ls_extinction_method none
_refine_ls_goodness_of_fit_ref 1.045
_refine_ls_hydrogen_treatment mixed
_refine_ls_matrix_type full
_refine_ls_number_parameters 289
_refine_ls_number_reflns 5862
_refine_ls_number_restraints 0
_refine_ls_restrained_S_all 1.045
_refine_ls_R_factor_all 0.0547
_refine_ls_R_factor_gt 0.0452
_refine_ls_shift/su_max 0.001
_refine_ls_shift/su_mean 0.000
_refine_ls_structure_factor_coef Fsqd
_refine_ls_weighting_details 'calc w=1/[\s^2^(Fo^2^)+(0.0480P)^2^+1.2733P] where P=(Fo^2^+2Fc^2^)/3'
_refine_ls_weighting_scheme calc
_refine_ls_wR_factor_gt 0.1027
_refine_ls_wR_factor_ref 0.1074
_reflns_number_gt 5079
_reflns_number_total 5862
_reflns_threshold_expression >2sigma(I)
_cod_data_source_file ic030077z_2.cif
_cod_data_source_block ksmomnss
_cod_depositor_comments
;
The following automatic conversions were performed:

'_symmetry_cell_setting' value 'Orthorhombic' changed to
'orthorhombic' according to the built-in table from CIF Core
dictionary named 'cif_core.dic' version 2.4.1 from 2010-06-29.

Automatic conversion script
Id: cif_fix_values 1646 2011-03-28 12:23:43Z adriana 
;
_cod_database_code 4314305

loop_
_symmetry_equiv_pos_as_xyz
'x, y, z'
'-x+1/2, -y, z+1/2'
'-x, y+1/2, -z+1/2'
'x+1/2, -y+1/2, -z'

loop_
_atom_site_label
_atom_site_type_symbol
_atom_site_fract_x
_atom_site_fract_y
_atom_site_fract_z
_atom_site_U_iso_or_equiv
_atom_site_adp_type
_atom_site_occupancy
_atom_site_symmetry_multiplicity
_atom_site_calc_flag
_atom_site_refinement_flags
_atom_site_disorder_assembly
_atom_site_disorder_group
Mn1 Mn 0.2034(2) 0.98631(10) 0.26947(5) 0.0485(3) Uani 1 1 d . . .
Mn2 Mn 0.47262(18) 0.99853(8) 0.00758(5) 0.0422(3) Uani 1 1 d . . .
Mo1 Mo 0.42640(10) 1.07805(4) 0.12325(3) 0.03727(16) Uani 1 1 d . . .
Mo2 Mo 0.29825(9) 0.91022(4) 0.10932(3) 0.03310(15) Uani 1 1 d . . .
Se1 Se 0.48049(12) 0.95389(6) 0.20344(3) 0.04232(19) Uani 1 1 d . . .
Se2 Se 0.10080(11) 1.02631(5) 0.17137(3) 0.03918(19) Uani 1 1 d . . .
Se3 Se 0.64026(11) 0.95338(6) 0.08871(3) 0.04004(19) Uani 1 1 d . . .
Se4 Se 0.17632(11) 1.04088(6) 0.04943(3) 0.04068(19) Uani 1 1 d . . .
C10 C 0.0961(16) 0.8708(7) 0.2632(4) 0.056(2) Uani 1 1 d . . .
C11 C -0.0252(17) 1.0198(9) 0.3028(4) 0.071(3) Uani 1 1 d . . .
C12 C 0.3271(16) 0.9480(7) 0.3335(4) 0.060(2) Uani 1 1 d . . .
C13 C 0.2936(18) 1.1042(7) 0.2840(4) 0.064(3) Uani 1 1 d . . .
C20 C 0.3504(13) 0.9283(6) -0.0449(4) 0.049(2) Uani 1 1 d . . .
C21 C 0.6981(14) 0.9710(7) -0.0266(4) 0.052(2) Uani 1 1 d . . .
C22 C 0.4732(16) 1.1028(7) -0.0319(4) 0.061(3) Uani 1 1 d . . .
C31 C 0.3606(15) 0.7546(6) 0.1018(4) 0.054(2) Uani 1 1 d . . .
H31 H 0.4881 0.7344 0.1038 0.065 Uiso 1 1 calc R . .
C32 C 0.2647(15) 0.7802(6) 0.0533(4) 0.053(2) Uani 1 1 d . . .
H32 H 0.3144 0.7783 0.0165 0.064 Uiso 1 1 calc R . .
C33 C 0.0785(14) 0.8096(5) 0.0687(4) 0.049(2) Uani 1 1 d . . .
H33 H -0.0160 0.8323 0.0443 0.059 Uiso 1 1 calc R . .
C34 C 0.0615(14) 0.7983(6) 0.1275(4) 0.049(2) Uani 1 1 d . . .
H34 H -0.0473 0.8115 0.1494 0.059 Uiso 1 1 calc R . .
C35 C 0.2349(15) 0.7642(6) 0.1474(4) 0.054(2) Uani 1 1 d . . .
H35 H 0.2628 0.7499 0.1851 0.064 Uiso 1 1 calc R . .
C41 C 0.3935(18) 1.2339(6) 0.1081(5) 0.075(4) Uani 1 1 d . . .
H41 H 0.2887 1.2549 0.0870 0.090 Uiso 1 1 calc R . .
C42 C 0.3947(17) 1.2213(6) 0.1666(5) 0.065(3) Uani 1 1 d . . .
H42 H 0.2936 1.2337 0.1916 0.078 Uiso 1 1 calc R . .
C43 C 0.5753(17) 1.1869(6) 0.1807(5) 0.063(3) Uani 1 1 d . . .
H43 H 0.6146 1.1703 0.2171 0.075 Uiso 1 1 calc R . .
C44 C 0.6869(15) 1.1810(6) 0.1327(5) 0.063(3) Uani 1 1 d . . .
H44 H 0.8148 1.1612 0.1311 0.076 Uiso 1 1 calc R . .
C45 C 0.5735(17) 1.2102(7) 0.0860(5) 0.064(3) Uani 1 1 d . . .
H45 H 0.6116 1.2129 0.0480 0.077 Uiso 1 1 calc R . .
O10 O 0.0285(13) 0.7997(6) 0.2658(3) 0.077(2) Uani 1 1 d . . .
O11 O -0.1632(14) 1.0413(8) 0.3227(4) 0.109(3) Uani 1 1 d . . .
O12 O 0.4100(13) 0.9255(5) 0.3733(3) 0.077(2) Uani 1 1 d . . .
O13 O 0.3375(15) 1.1752(5) 0.2975(3) 0.088(3) Uani 1 1 d . . .
O20 O 0.2755(11) 0.8825(5) -0.0770(3) 0.0656(19) Uani 1 1 d . . .
O21 O 0.8430(10) 0.9506(6) -0.0485(3) 0.072(2) Uani 1 1 d . . .
O22 O 0.4686(14) 1.1691(6) -0.0577(4) 0.100(3) Uani 1 1 d . . .

loop_
_atom_site_aniso_label
_atom_site_aniso_U_11
_atom_site_aniso_U_22
_atom_site_aniso_U_33
_atom_site_aniso_U_23
_atom_site_aniso_U_13
_atom_site_aniso_U_12
Mn1 0.0527(8) 0.0522(7) 0.0404(6) -0.0071(6) 0.0001(6) 0.0005(7)
Mn2 0.0369(6) 0.0473(7) 0.0423(6) 0.0007(5) -0.0036(5) 0.0017(5)
Mo1 0.0306(3) 0.0333(3) 0.0480(4) -0.0031(3) -0.0059(3) -0.0001(3)
Mo2 0.0304(3) 0.0303(3) 0.0386(3) -0.0045(2) -0.0043(3) 0.0020(3)
Se1 0.0402(4) 0.0485(4) 0.0382(4) -0.0040(4) -0.0073(3) 0.0026(4)
Se2 0.0328(4) 0.0411(4) 0.0436(4) -0.0069(3) -0.0015(3) 0.0053(3)
Se3 0.0297(4) 0.0488(4) 0.0417(4) -0.0023(3) -0.0031(3) 0.0058(3)
Se4 0.0354(4) 0.0427(4) 0.0440(4) 0.0021(3) -0.0057(3) 0.0051(3)
C10 0.062(6) 0.062(6) 0.045(5) -0.002(4) 0.015(5) -0.005(5)
C11 0.063(7) 0.096(8) 0.054(6) -0.005(6) 0.007(5) 0.003(6)
C12 0.078(7) 0.056(5) 0.045(5) -0.016(4) 0.003(5) 0.009(6)
C13 0.073(7) 0.068(6) 0.052(5) -0.019(5) 0.000(5) 0.004(6)
C20 0.046(5) 0.051(5) 0.049(5) 0.006(4) 0.006(4) 0.000(4)
C21 0.044(5) 0.068(6) 0.046(5) 0.004(4) 0.003(4) 0.004(5)
C22 0.061(6) 0.060(6) 0.063(6) 0.016(5) 0.007(5) -0.006(5)
C31 0.058(6) 0.036(4) 0.069(6) -0.009(4) -0.007(5) 0.005(4)
C32 0.071(7) 0.037(4) 0.052(5) -0.005(4) 0.005(5) -0.002(4)
C33 0.055(6) 0.035(4) 0.058(5) -0.006(4) -0.012(4) -0.001(4)
C34 0.047(5) 0.045(5) 0.055(5) 0.002(4) -0.002(4) -0.011(4)
C35 0.065(6) 0.040(4) 0.056(5) 0.004(4) 0.005(5) -0.006(4)
C41 0.074(8) 0.033(5) 0.117(10) 0.017(5) -0.035(7) -0.003(5)
C42 0.066(7) 0.042(5) 0.087(8) -0.014(5) -0.005(6) -0.003(5)
C43 0.073(7) 0.048(5) 0.067(6) -0.008(5) -0.012(6) -0.021(5)
C44 0.045(5) 0.048(5) 0.097(8) -0.006(5) -0.012(6) -0.005(4)
C45 0.073(7) 0.053(6) 0.066(6) 0.010(5) -0.004(6) -0.017(5)
O10 0.082(6) 0.080(5) 0.071(5) 0.000(4) 0.010(4) -0.025(5)
O11 0.077(6) 0.137(8) 0.112(7) -0.021(6) 0.041(6) 0.013(6)
O12 0.109(7) 0.069(5) 0.053(4) -0.008(3) -0.021(4) 0.007(5)
O13 0.129(8) 0.074(5) 0.061(4) -0.026(4) 0.010(5) -0.034(5)
O20 0.065(5) 0.083(5) 0.049(4) -0.013(3) -0.015(3) -0.012(4)
O21 0.051(4) 0.097(6) 0.068(5) 0.002(4) 0.012(3) 0.006(4)
O22 0.087(7) 0.090(6) 0.125(8) 0.057(6) -0.015(6) -0.016(5)

loop_
_atom_type_symbol
_atom_type_description
_atom_type_scat_dispersion_real
_atom_type_scat_dispersion_imag
_atom_type_scat_source
C C 0.0033 0.0016 'International Tables Vol C Tables 4.2.6.8 and 6.1.1.4'
H H 0.0000 0.0000 'International Tables Vol C Tables 4.2.6.8 and 6.1.1.4'
O O 0.0106 0.0060 'International Tables Vol C Tables 4.2.6.8 and 6.1.1.4'
Mn Mn 0.3368 0.7283 'International Tables Vol C Tables 4.2.6.8 and 6.1.1.4'
Se Se -0.0929 2.2259 'International Tables Vol C Tables 4.2.6.8 and 6.1.1.4'
Mo Mo -1.6832 0.6857 'International Tables Vol C Tables 4.2.6.8 and 6.1.1.4'

loop_
_geom_angle_atom_site_label_1
_geom_angle_atom_site_label_2
_geom_angle_atom_site_label_3
_geom_angle
_geom_angle_site_symmetry_1
_geom_angle_site_symmetry_3
_geom_angle_publ_flag
C12 Mn1 C11 97.7(5) . . ?
C12 Mn1 C10 88.5(5) . . ?
C11 Mn1 C10 86.2(5) . . ?
C12 Mn1 C13 88.6(5) . . ?
C11 Mn1 C13 87.9(5) . . ?
C10 Mn1 C13 173.0(4) . . ?
C12 Mn1 Se2 167.2(3) . . ?
C11 Mn1 Se2 95.1(4) . . ?
C10 Mn1 Se2 91.5(3) . . ?
C13 Mn1 Se2 92.7(3) . . ?
C12 Mn1 Se1 95.5(3) . . ?
C11 Mn1 Se1 166.8(4) . . ?
C10 Mn1 Se1 94.8(3) . . ?
C13 Mn1 Se1 91.9(4) . . ?
Se2 Mn1 Se1 71.78(4) . . ?
C22 Mn2 C21 87.5(5) . . ?
C22 Mn2 C20 97.5(5) . . ?
C21 Mn2 C20 88.4(4) . . ?
C22 Mn2 Se3 131.9(4) . . ?
C21 Mn2 Se3 82.6(3) . . ?
C20 Mn2 Se3 129.0(3) . . ?
C22 Mn2 Se4 89.7(4) . . ?
C21 Mn2 Se4 177.2(3) . . ?
C20 Mn2 Se4 91.6(3) . . ?
Se3 Mn2 Se4 99.48(5) . . ?
C22 Mn2 Mo2 142.2(3) . . ?
C21 Mn2 Mo2 127.8(3) . . ?
C20 Mn2 Mo2 96.5(3) . . ?
Se3 Mn2 Mo2 54.48(3) . . ?
Se4 Mn2 Mo2 54.92(3) . . ?
C22 Mn2 Mo1 98.2(3) . . ?
C21 Mn2 Mo1 126.1(3) . . ?
C20 Mn2 Mo1 142.5(3) . . ?
Se3 Mn2 Mo1 54.17(3) . . ?
Se4 Mn2 Mo1 54.68(3) . . ?
Mo2 Mn2 Mo1 52.43(3) . . ?
C41 Mo1 C43 57.4(4) . . ?
C41 Mo1 C42 34.7(4) . . ?
C43 Mo1 C42 34.5(4) . . ?
C41 Mo1 C45 34.7(4) . . ?
C43 Mo1 C45 57.6(4) . . ?
C42 Mo1 C45 57.9(4) . . ?
C41 Mo1 C44 57.4(4) . . ?
C43 Mo1 C44 34.0(4) . . ?
C42 Mo1 C44 57.2(4) . . ?
C45 Mo1 C44 35.0(4) . . ?
C41 Mo1 Se3 136.9(3) . . ?
C43 Mo1 Se3 115.4(3) . . ?
C42 Mo1 Se3 148.8(3) . . ?
C45 Mo1 Se3 102.9(3) . . ?
C44 Mo1 Se3 92.6(3) . . ?
C41 Mo1 Se4 92.2(3) . . ?
C43 Mo1 Se4 148.7(3) . . ?
C42 Mo1 Se4 115.5(3) . . ?
C45 Mo1 Se4 102.5(3) . . ?
C44 Mo1 Se4 136.9(3) . . ?
Se3 Mo1 Se4 91.41(3) . . ?
C41 Mo1 Mo2 149.9(3) . . ?
C43 Mo1 Mo2 149.2(3) . . ?
C42 Mo1 Mo2 149.1(3) . . ?
C45 Mo1 Mo2 149.9(3) . . ?
C44 Mo1 Mo2 149.9(3) . . ?
Se3 Mo1 Mo2 58.33(3) . . ?
Se4 Mo1 Mo2 58.65(3) . . ?
C41 Mo1 Se2 105.4(3) . . ?
C43 Mo1 Se2 108.9(3) . . ?
C42 Mo1 Se2 89.4(3) . . ?
C45 Mo1 Se2 140.0(3) . . ?
C44 Mo1 Se2 142.8(3) . . ?
Se3 Mo1 Se2 116.06(4) . . ?
Se4 Mo1 Se2 69.29(3) . . ?
Mo2 Mo1 Se2 59.80(3) . . ?
C41 Mo1 Se1 143.0(3) . . ?
C43 Mo1 Se1 89.6(3) . . ?
C42 Mo1 Se1 108.4(3) . . ?
C45 Mo1 Se1 140.2(3) . . ?
C44 Mo1 Se1 105.2(3) . . ?
Se3 Mo1 Se1 69.25(3) . . ?
Se4 Mo1 Se1 116.26(4) . . ?
Mo2 Mo1 Se1 59.74(3) . . ?
Se2 Mo1 Se1 67.46(3) . . ?
C41 Mo1 Mn2 104.7(3) . . ?
C43 Mo1 Mn2 138.6(3) . . ?
C42 Mo1 Mn2 139.3(3) . . ?
C45 Mo1 Mn2 86.2(3) . . ?
C44 Mo1 Mn2 104.7(3) . . ?
Se3 Mo1 Mn2 49.48(3) . . ?
Se4 Mo1 Mn2 49.96(3) . . ?
Mo2 Mo1 Mn2 63.75(3) . . ?
Se2 Mo1 Mn2 111.91(4) . . ?
Se1 Mo1 Mn2 111.66(4) . . ?
C33 Mo2 C31 57.9(3) . . ?
C33 Mo2 C32 35.2(3) . . ?
C31 Mo2 C32 34.3(3) . . ?
C33 Mo2 C34 34.8(3) . . ?
C31 Mo2 C34 57.5(3) . . ?
C32 Mo2 C34 57.7(3) . . ?
C33 Mo2 C35 57.3(3) . . ?
C31 Mo2 C35 34.5(3) . . ?
C32 Mo2 C35 57.1(3) . . ?
C34 Mo2 C35 34.1(3) . . ?
C33 Mo2 Se3 134.5(2) . . ?
C31 Mo2 Se3 93.3(3) . . ?
C32 Mo2 Se3 101.0(3) . . ?
C34 Mo2 Se3 150.5(2) . . ?
C35 Mo2 Se3 118.6(3) . . ?
C33 Mo2 Se4 91.8(2) . . ?
C31 Mo2 Se4 139.7(2) . . ?
C32 Mo2 Se4 105.6(2) . . ?
C34 Mo2 Se4 113.3(2) . . ?
C35 Mo2 Se4 146.9(3) . . ?
Se3 Mo2 Se4 90.95(3) . . ?
C33 Mo2 Se2 107.4(2) . . ?
C31 Mo2 Se2 140.6(3) . . ?
C32 Mo2 Se2 142.5(3) . . ?
C34 Mo2 Se2 89.2(2) . . ?
C35 Mo2 Se2 106.1(2) . . ?
Se3 Mo2 Se2 115.97(3) . . ?
Se4 Mo2 Se2 69.30(3) . . ?
C33 Mo2 Se1 144.6(2) . . ?
C31 Mo2 Se1 102.3(2) . . ?
C32 Mo2 Se1 136.4(2) . . ?
C34 Mo2 Se1 110.4(2) . . ?
C35 Mo2 Se1 89.4(2) . . ?
Se3 Mo2 Se1 69.38(3) . . ?
Se4 Mo2 Se1 116.61(3) . . ?
Se2 Mo2 Se1 67.85(3) . . ?
C33 Mo2 Mo1 149.7(2) . . ?
C31 Mo2 Mo1 149.5(3) . . ?
C32 Mo2 Mo1 150.1(2) . . ?
C34 Mo2 Mo1 149.3(2) . . ?
C35 Mo2 Mo1 149.4(2) . . ?
Se3 Mo2 Mo1 57.92(3) . . ?
Se4 Mo2 Mo1 58.32(3) . . ?
Se2 Mo2 Mo1 60.13(3) . . ?
Se1 Mo2 Mo1 60.43(3) . . ?
C33 Mo2 Mn2 102.1(2) . . ?
C31 Mo2 Mn2 106.8(2) . . ?
C32 Mo2 Mn2 86.5(2) . . ?
C34 Mo2 Mn2 136.9(2) . . ?
C35 Mo2 Mn2 140.7(2) . . ?
Se3 Mo2 Mn2 49.44(3) . . ?
Se4 Mo2 Mn2 49.93(3) . . ?
Se2 Mo2 Mn2 112.22(4) . . ?
Se1 Mo2 Mn2 112.25(4) . . ?
Mo1 Mo2 Mn2 63.82(3) . . ?
Mn1 Se1 Mo2 101.63(4) . . ?
Mn1 Se1 Mo1 101.77(5) . . ?
Mo2 Se1 Mo1 59.83(3) . . ?
Mn1 Se2 Mo2 102.49(5) . . ?
Mn1 Se2 Mo1 102.90(5) . . ?
Mo2 Se2 Mo1 60.07(3) . . ?
Mn2 Se3 Mo1 76.35(4) . . ?
Mn2 Se3 Mo2 76.08(4) . . ?
Mo1 Se3 Mo2 63.75(3) . . ?
Mn2 Se4 Mo1 75.36(4) . . ?
Mn2 Se4 Mo2 75.14(4) . . ?
Mo1 Se4 Mo2 63.03(3) . . ?
O10 C10 Mn1 172.2(9) . . ?
O11 C11 Mn1 179.0(14) . . ?
O12 C12 Mn1 177.8(11) . . ?
O13 C13 Mn1 173.2(10) . . ?
O20 C20 Mn2 178.2(9) . . ?
O21 C21 Mn2 178.1(10) . . ?
O22 C22 Mn2 178.1(11) . . ?
C32 C31 C35 108.3(9) . . ?
C32 C31 Mo2 73.0(5) . . ?
C35 C31 Mo2 74.1(5) . . ?
C31 C32 C33 108.1(9) . . ?
C31 C32 Mo2 72.7(5) . . ?
C33 C32 Mo2 72.2(5) . . ?
C34 C33 C32 107.3(9) . . ?
C34 C33 Mo2 73.8(5) . . ?
C32 C33 Mo2 72.6(5) . . ?
C35 C34 C33 107.7(9) . . ?
C35 C34 Mo2 73.1(5) . . ?
C33 C34 Mo2 71.3(5) . . ?
C34 C35 C31 108.6(8) . . ?
C34 C35 Mo2 72.8(5) . . ?
C31 C35 Mo2 71.4(5) . . ?
C42 C41 C45 109.4(10) . . ?
C42 C41 Mo1 73.6(6) . . ?
C45 C41 Mo1 74.0(6) . . ?
C43 C42 C41 106.9(11) . . ?
C43 C42 Mo1 72.2(6) . . ?
C41 C42 Mo1 71.7(6) . . ?
C44 C43 C42 109.4(10) . . ?
C44 C43 Mo1 74.2(6) . . ?
C42 C43 Mo1 73.2(6) . . ?
C43 C44 C45 108.0(10) . . ?
C43 C44 Mo1 71.8(6) . . ?
C45 C44 Mo1 72.3(6) . . ?
C41 C45 C44 106.1(10) . . ?
C41 C45 Mo1 71.3(6) . . ?
C44 C45 Mo1 72.7(5) . . ?

loop_
_geom_bond_atom_site_label_1
_geom_bond_atom_site_label_2
_geom_bond_distance
_geom_bond_site_symmetry_2
_geom_bond_publ_flag
Mn1 C12 1.819(11) . ?
Mn1 C11 1.829(12) . ?
Mn1 C10 1.849(10) . ?
Mn1 C13 1.862(11) . ?
Mn1 Se2 2.4817(15) . ?
Mn1 Se1 2.5087(16) . ?
Mn2 C22 1.782(10) . ?
Mn2 C21 1.797(9) . ?
Mn2 C20 1.812(10) . ?
Mn2 Se3 2.3259(14) . ?
Mn2 Se4 2.3528(15) . ?
Mn2 Mo2 2.9716(14) . ?
Mn2 Mo1 2.9733(14) . ?
Mo1 C41 2.314(9) . ?
Mo1 C43 2.325(9) . ?
Mo1 C42 2.337(9) . ?
Mo1 C45 2.350(9) . ?
Mo1 C44 2.354(9) . ?
Mo1 Se3 2.4807(10) . ?
Mo1 Se4 2.5074(10) . ?
Mo1 Mo2 2.6259(9) . ?
Mo1 Se2 2.6277(11) . ?
Mo1 Se1 2.6415(11) . ?
Mo2 C33 2.318(9) . ?
Mo2 C31 2.319(8) . ?
Mo2 C32 2.323(8) . ?
Mo2 C34 2.350(8) . ?
Mo2 C35 2.354(8) . ?
Mo2 Se3 2.4918(10) . ?
Mo2 Se4 2.5160(10) . ?
Mo2 Se2 2.6190(10) . ?
Mo2 Se1 2.6234(10) . ?
C10 O10 1.139(12) . ?
C11 O11 1.107(13) . ?
C12 O12 1.144(12) . ?
C13 O13 1.126(12) . ?
C20 O20 1.133(11) . ?
C21 O21 1.164(11) . ?
C22 O22 1.143(12) . ?
C31 C32 1.370(14) . ?
C31 C35 1.386(13) . ?
C32 C33 1.403(14) . ?
C33 C34 1.398(13) . ?
C34 C35 1.378(13) . ?
C41 C42 1.387(16) . ?
C41 C45 1.391(17) . ?
C42 C43 1.385(15) . ?
C43 C44 1.369(15) . ?
C44 C45 1.416(14) . ?
